data_4102581
loop_
_publ_author_name
'Shichao Wang'
'Ning Ye'
'Wei Li'
'Dan Zhao'

_publ_contact_author_address
;
Fujian Institute of Research on the Structure of Matter,
Chinese Academy of Sciences
Fuzhou, Fujian
350002
People's Republic of China
;
_publ_contact_author_email nye@fjirsm.ac.cn
_publ_contact_author_fax +86-591-83776076
_publ_contact_author_name 'Ning Ye'
_publ_contact_author_phone +86-591-83776076
_publ_section_title
;
 Alkaline Beryllium Borate NaBeB3O6 and ABe2B3O7 (A = K, Rb) as UV
 Nonlinear Optical Crystals
;
_journal_name_full 'Journal of the American Chemical Society'
_journal_page_first 8779
_journal_page_last 8786
_journal_paper_doi 10.1021/ja102737t
_journal_volume 132
_journal_year 2010
_chemical_absolute_configuration ad
_chemical_formula_sum 'B3 Be Na O6'
_chemical_formula_weight 160.43
_chemical_name_systematic
;
 ?
;
_space_group_crystal_system orthorhombic
_space_group_IT_number 33
_space_group_name_H-M_alt 'P n a 21'
_symmetry_space_group_name_Hall 'P 2c -2n'
_symmetry_space_group_name_H-M 'P n a 21'
_atom_sites_solution_primary direct
_atom_sites_solution_secondary difmap
_cell_angle_alpha 90
_cell_angle_beta 90
_cell_angle_gamma 90
_cell_formula_units_Z 4
_cell_length_a 9.153(6)
_cell_length_b 11.934(8)
_cell_length_c 4.372(3)
_cell_measurement_reflns_used 1270
_cell_measurement_temperature 293(2)
_cell_measurement_theta_max 27.4642
_cell_measurement_theta_min 3.4142
_cell_volume 477.6(6)
_computing_cell_refinement 'CrystalClear (Rigaku/MSC Inc., 2005)'
_computing_data_collection 'CrystalClear (Rigaku/MSC Inc., 2005)'
_computing_data_reduction 'CrystalClear (Rigaku/MSC Inc., 2005)'
_computing_structure_refinement 'SHELXL-97 (Sheldrick, 1997)'
_computing_structure_solution 'SHELXS-97 (Sheldrick, 1990)'
_diffrn_ambient_temperature 293(2)
_diffrn_detector_area_resol_mean 14.6306
_diffrn_measured_fraction_theta_full 1
_diffrn_measured_fraction_theta_max 1
_diffrn_measurement_device
;
        Mercury70 (2x2 bin mode)
;
_diffrn_measurement_method CCD_Profile_fitting
_diffrn_orient_matrix_type d*Trek
_diffrn_orient_matrix_UB_11 0.2054
_diffrn_orient_matrix_UB_12 -0.0995
_diffrn_orient_matrix_UB_13 -0.0151
_diffrn_orient_matrix_UB_21 0.0212
_diffrn_orient_matrix_UB_22 0.028
_diffrn_orient_matrix_UB_23 0.1035
_diffrn_orient_matrix_UB_31 -0.0331
_diffrn_orient_matrix_UB_32 -0.0723
_diffrn_orient_matrix_UB_33 0.0263
_diffrn_radiation_monochromator graphite
_diffrn_radiation_type MoK\a
_diffrn_radiation_wavelength 0.71073
_diffrn_reflns_av_R_equivalents 0.0422
_diffrn_reflns_av_unetI/netI 0.0548
_diffrn_reflns_limit_h_max 11
_diffrn_reflns_limit_h_min -11
_diffrn_reflns_limit_k_max 11
_diffrn_reflns_limit_k_min -15
_diffrn_reflns_limit_l_max 5
_diffrn_reflns_limit_l_min -5
_diffrn_reflns_number 3530
_diffrn_reflns_reduction_process 'Lp corrections applied'
_diffrn_reflns_theta_full 27.49
_diffrn_reflns_theta_max 27.49
_diffrn_reflns_theta_min 2.8
_exptl_absorpt_coefficient_mu 0.28
_exptl_absorpt_correction_T_max 1
_exptl_absorpt_correction_T_min 0.8254
_exptl_absorpt_correction_type multi-scan
_exptl_crystal_colour White
_exptl_crystal_density_diffrn 2.231
_exptl_crystal_density_method 'not measured'
_exptl_crystal_description Prism
_exptl_crystal_F_000 312
_exptl_crystal_size_max 0.25
_exptl_crystal_size_mid 0.06
_exptl_crystal_size_min 0.04
_refine_diff_density_max 0.215
_refine_diff_density_min -0.226
_refine_diff_density_rms 0.054
_refine_ls_abs_structure_details 'Flack H D (1983), Acta Cryst. A39, 876-881'
_refine_ls_abs_structure_Flack 0.4(6)
_refine_ls_extinction_coef 0.013(5)
_refine_ls_extinction_expression Fc^*^=kFc[1+0.001xFc^2^\l^3^/sin(2\q)]^-1/4^
_refine_ls_extinction_method SHELXL
_refine_ls_goodness_of_fit_ref 1.11
_refine_ls_matrix_type full
_refine_ls_number_parameters 102
_refine_ls_number_reflns 1100
_refine_ls_number_restraints 1
_refine_ls_restrained_S_all 1.11
_refine_ls_R_factor_all 0.0438
_refine_ls_R_factor_gt 0.0378
_refine_ls_shift/su_max 0
_refine_ls_shift/su_mean 0
_refine_ls_structure_factor_coef Fsqd
_refine_ls_weighting_details 'calc w=1/[\s^2^(Fo^2^)+(0.0229P)^2^+0.1030P] where P=(Fo^2^+2Fc^2^)/3'
_refine_ls_weighting_scheme calc
_refine_ls_wR_factor_gt 0.0741
_refine_ls_wR_factor_ref 0.0763
_reflns_number_gt 999
_reflns_number_total 1100
_reflns_threshold_expression >2sigma(I)
_cod_data_source_file ja102737t_si_002_1.cif
_cod_data_source_block NaBeB3O6_Pna21
_cod_original_cell_volume 477.6(5)
_cod_database_code 4102581

loop_
_space_group_symop_operation_xyz
'x, y, z'
'-x, -y, z+1/2'
'-x+1/2, y+1/2, z+1/2'
'x+1/2, -y+1/2, z'

loop_
_atom_site_label
_atom_site_type_symbol
_atom_site_fract_x
_atom_site_fract_y
_atom_site_fract_z
_atom_site_U_iso_or_equiv
_atom_site_adp_type
_atom_site_occupancy
_atom_site_symmetry_multiplicity
_atom_site_calc_flag
Na1 Na 0.67295(11) 0.38903(9) 0.2748(3) 0.0284(3) Uani 1 1 d
Be1 Be 0.9084(3) 0.4573(3) -0.1701(8) 0.0145(7) Uani 1 1 d
B1 B 0.9309(3) 0.2446(2) -0.1194(7) 0.0156(6) Uani 1 1 d
B2 B 0.5839(3) 0.1641(2) 0.5005(7) 0.0154(6) Uani 1 1 d
B3 B 0.7783(3) 0.1038(2) 0.1607(7) 0.0153(6) Uani 1 1 d
O1 O 0.88438(17) 0.33995(14) -0.0019(4) 0.0159(4) Uani 1 1 d
O2 O 0.52980(18) 0.25971(14) 0.6370(5) 0.0199(4) Uani 1 1 d
O3 O 0.53778(16) 0.05886(13) 0.5668(4) 0.0142(4) Uani 1 1 d
O4 O 0.69571(17) 0.18778(14) 0.2990(4) 0.0194(4) Uani 1 1 d
O5 O 0.75483(16) 0.49623(13) 0.6835(5) 0.0178(4) Uani 1 1 d
O6 O 0.39676(18) 0.36262(14) -0.0171(4) 0.0209(5) Uani 1 1 d

loop_
_atom_site_aniso_label
_atom_site_aniso_U_11
_atom_site_aniso_U_22
_atom_site_aniso_U_33
_atom_site_aniso_U_23
_atom_site_aniso_U_13
_atom_site_aniso_U_12
Na1 0.0294(5) 0.0233(6) 0.0326(7) -0.0068(6) 0.0065(5) -0.0035(5)
Be1 0.0143(13) 0.0100(16) 0.0192(18) 0.0001(14) -0.0016(14) 0.0016(12)
B1 0.0136(12) 0.0153(14) 0.0179(15) 0.0023(12) 0.0030(11) 0.0002(11)
B2 0.0144(12) 0.0159(14) 0.0158(14) 0.0037(12) -0.0001(12) -0.0005(11)
B3 0.0157(12) 0.0122(14) 0.0181(14) 0.0003(13) 0.0017(11) -0.0001(11)
O1 0.0199(8) 0.0109(8) 0.0168(9) -0.0003(7) 0.0052(7) 0.0016(7)
O2 0.0244(9) 0.0115(9) 0.0237(10) -0.0012(8) 0.0122(8) 0.0001(7)
O3 0.0155(8) 0.0117(9) 0.0153(9) -0.0002(7) 0.0017(7) -0.0006(7)
O4 0.0226(8) 0.0110(8) 0.0247(10) 0.0000(9) 0.0123(9) -0.0003(7)
O5 0.0184(8) 0.0112(8) 0.0239(10) -0.0024(7) -0.0052(7) 0.0008(7)
O6 0.0232(9) 0.0118(9) 0.0276(11) -0.0012(8) 0.0151(8) -0.0009(7)

loop_
_atom_type_symbol
_atom_type_description
_atom_type_scat_dispersion_real
_atom_type_scat_dispersion_imag
_atom_type_scat_source
Be Be 0.0005 0.0002 'International Tables Vol C Tables 4.2.6.8 and 6.1.1.4'
B B 0.0013 0.0007 'International Tables Vol C Tables 4.2.6.8 and 6.1.1.4'
O O 0.0106 0.006 'International Tables Vol C Tables 4.2.6.8 and 6.1.1.4'
Na Na 0.0362 0.0249 'International Tables Vol C Tables 4.2.6.8 and 6.1.1.4'

loop_
_geom_angle_atom_site_label_1
_geom_angle_atom_site_label_2
_geom_angle_atom_site_label_3
_geom_angle
_geom_angle_site_symmetry_1
_geom_angle_site_symmetry_3
O5 Na1 O1 105.49(8) . .
O5 Na1 O4 119.13(9) . .
O1 Na1 O4 72.80(6) . .
O5 Na1 O2 91.21(9) . .
O1 Na1 O2 125.86(8) . .
O4 Na1 O2 54.51(6) . .
O5 Na1 O6 133.79(7) . .
O1 Na1 O6 118.11(8) . .
O4 Na1 O6 89.21(6) . .
O2 Na1 O6 75.95(7) . .
O5 Na1 B2 109.29(10) . .
O1 Na1 B2 99.85(8) . .
O4 Na1 B2 27.21(7) . .
O2 Na1 B2 27.61(7) . .
O6 Na1 B2 78.80(7) . .
O5 Na1 O5 110.48(8) . 1_554
O1 Na1 O5 56.96(6) . 1_554
O4 Na1 O5 116.33(7) . 1_554
O2 Na1 O5 156.99(7) . 1_554
O6 Na1 O5 83.22(6) . 1_554
B2 Na1 O5 138.09(8) . 1_554
O5 Na1 Be1 96.72(9) . .
O1 Na1 Be1 31.66(8) . .
O4 Na1 Be1 103.61(8) . .
O2 Na1 Be1 157.52(8) . .
O6 Na1 Be1 112.02(9) . .
B2 Na1 Be1 130.82(9) . .
O5 Na1 Be1 31.21(7) 1_554 .
O5 Na1 B3 22.99(7) . 3_655
O1 Na1 B3 111.51(8) . 3_655
O4 Na1 B3 141.85(9) . 3_655
O2 Na1 B3 103.56(9) . 3_655
O6 Na1 B3 117.57(7) . 3_655
B2 Na1 B3 127.23(10) . 3_655
O5 Na1 B3 94.65(8) 1_554 3_655
Be1 Na1 B3 91.43(9) . 3_655
O5 Na1 Be1 25.83(7) . 1_556
O1 Na1 Be1 84.49(9) . 1_556
O4 Na1 Be1 98.90(8) . 1_556
O2 Na1 Be1 91.58(9) . 1_556
O6 Na1 Be1 157.40(8) . 1_556
B2 Na1 Be1 98.94(9) . 1_556
O5 Na1 Be1 111.27(8) 1_554 1_556
Be1 Na1 Be1 86.67(9) . 1_556
B3 Na1 Be1 46.50(8) 3_655 1_556
O1 Be1 O5 108.39(18) . 1_554
O1 Be1 O3 108.40(19) . 4_554
O5 Be1 O3 112.3(2) 1_554 4_554
O1 Be1 O3 113.1(2) . 3_654
O5 Be1 O3 107.09(19) 1_554 3_654
O3 Be1 O3 107.66(17) 4_554 3_654
O1 Be1 Na1 50.77(11) . .
O5 Be1 Na1 73.20(13) 1_554 .
O3 Be1 Na1 157.59(17) 4_554 .
O3 Be1 Na1 90.38(15) 3_654 .
O1 Be1 Na1 91.83(14) . 1_554
O5 Be1 Na1 38.85(10) 1_554 1_554
O3 Be1 Na1 85.91(14) 4_554 1_554
O3 Be1 Na1 144.77(16) 3_654 1_554
Na1 Be1 Na1 86.67(9) . 1_554
O1 B1 O6 126.6(2) . 4
O1 B1 O2 122.5(2) . 4_554
O6 B1 O2 110.9(2) 4 4_554
O3 B2 O4 123.9(2) . .
O3 B2 O2 124.2(2) . .
O4 B2 O2 111.9(2) . .
O3 B2 Na1 172.8(2) . .
O4 B2 Na1 53.12(12) . .
O2 B2 Na1 59.69(13) . .
O5 B3 O6 120.0(2) 3_644 4
O5 B3 O4 122.7(2) 3_644 .
O6 B3 O4 117.3(2) 4 .
O5 B3 Na1 43.26(13) 3_644 3_644
O6 B3 Na1 79.74(15) 4 3_644
O4 B3 Na1 155.32(18) . 3_644
B1 O1 Be1 122.2(2) . .
B1 O1 Na1 132.78(16) . .
Be1 O1 Na1 97.58(14) . .
B2 O2 B1 122.1(2) . 4_456
B2 O2 Na1 92.69(15) . .
B1 O2 Na1 145.19(16) 4_456 .
B2 O3 Be1 118.5(2) . 4_456
B2 O3 Be1 116.6(2) . 3_645
Be1 O3 Be1 123.76(12) 4_456 3_645
B2 O4 B3 122.2(2) . .
B2 O4 Na1 99.67(15) . .
B3 O4 Na1 138.04(16) . .
B3 O5 Be1 120.63(19) 3_655 1_556
B3 O5 Na1 113.75(18) 3_655 .
Be1 O5 Na1 115.32(15) 1_556 .
B3 O5 Na1 115.10(17) 3_655 1_556
Be1 O5 Na1 75.59(14) 1_556 1_556
Na1 O5 Na1 110.48(8) . 1_556
B1 O6 B3 128.2(2) 4_455 4_455
B1 O6 Na1 92.67(14) 4_455 .
B3 O6 Na1 114.13(17) 4_455 .

loop_
_geom_bond_atom_site_label_1
_geom_bond_atom_site_label_2
_geom_bond_distance
_geom_bond_site_symmetry_2
Na1 O5 2.322(2) .
Na1 O1 2.356(2) .
Na1 O4 2.413(2) .
Na1 O2 2.570(2) .
Na1 O6 2.849(3) .
Na1 B2 2.974(3) .
Na1 O5 2.980(3) 1_554
Na1 Be1 3.015(4) .
Na1 B3 3.101(3) 3_655
Na1 Be1 3.346(4) 1_556
Be1 O1 1.597(4) .
Be1 O5 1.613(3) 1_554
Be1 O3 1.662(3) 4_554
Be1 O3 1.669(3) 3_654
Be1 Na1 3.346(4) 1_554
B1 O1 1.319(3) .
B1 O6 1.391(3) 4
B1 O2 1.399(3) 4_554
B2 O3 1.356(3) .
B2 O4 1.379(3) .
B2 O2 1.380(3) .
B3 O5 1.323(3) 3_644
B3 O6 1.393(3) 4
B3 O4 1.393(3) .
B3 Na1 3.101(3) 3_644
O2 B1 1.399(3) 4_456
O3 Be1 1.662(3) 4_456
O3 Be1 1.669(3) 3_645
O5 B3 1.323(3) 3_655
O5 Be1 1.613(3) 1_556
O5 Na1 2.980(3) 1_556
O6 B1 1.391(3) 4_455
O6 B3 1.393(3) 4_455
